data_7130500
loop_
_publ_author_name
'Maltz, Logan T.'
'Wilkins, Lewis C.'
'Gabba\"i, Fran\,cois P.'

_publ_section_title
;
 Augmenting metallobasicity to modulate gold hydrogen bonding
;
_journal_name_full 'Chemical Communications'
_journal_paper_doi 10.1039/D2CC03328C
_journal_year 2022
_chemical_formula_moiety 'C37 H30 Au O P'
_chemical_formula_sum 'C37 H30 Au O P'
_chemical_formula_weight 718.54
_space_group_crystal_system triclinic
_space_group_IT_number 2
_space_group_name_Hall '-P 1'
_space_group_name_H-M_alt 'P -1'
_atom_sites_solution_hydrogens mixed
_audit_creation_date 2022-07-21
_audit_creation_method
;
Olex2 1.5
(compiled 2022.04.07 svn.rca3783a0 for OlexSys, GUI svn.r6498)
;
_audit_update_record
;
2022-07-21 deposited with the CCDC.	2022-07-25 downloaded from the CCDC.
;
_cell_angle_alpha 91.290(7)
_cell_angle_beta 98.003(7)
_cell_angle_gamma 97.943(7)
_cell_formula_units_Z 2
_cell_length_a 9.5116(16)
_cell_length_b 12.370(2)
_cell_length_c 12.454(2)
_cell_measurement_reflns_used 9853
_cell_measurement_temperature 110.00
_cell_measurement_theta_max 29.78
_cell_measurement_theta_min 2.29
_cell_volume 1435.8(4)
_computing_cell_refinement 'SAINT V8.38A (Bruker, 2018)'
_computing_data_collection 'SAINT V8.38A (Bruker, 2018)'
_computing_data_reduction 'SAINT V8.38A (Bruker, 2018)'
_computing_molecular_graphics 'Olex2 1.5 (Dolomanov et al., 2009)'
_computing_publication_material 'Olex2 1.5 (Dolomanov et al., 2009)'
_computing_structure_refinement 'SHELXL 2018/3 (Sheldrick, 2015)'
_computing_structure_solution 'SHELXT 2014/5 (Sheldrick, 2014)'
_diffrn_ambient_temperature 110.00
_diffrn_measured_fraction_theta_full 0.946
_diffrn_measured_fraction_theta_max 0.960
_diffrn_measurement_device_type 'Bruker APEX-II CCD'
_diffrn_measurement_method '\f and \w scans'
_diffrn_radiation_type MoK\a
_diffrn_radiation_wavelength 0.71073
_diffrn_reflns_av_R_equivalents 0.0727
_diffrn_reflns_av_unetI/netI 0.0604
_diffrn_reflns_Laue_measured_fraction_full 0.946
_diffrn_reflns_Laue_measured_fraction_max 0.960
_diffrn_reflns_limit_h_max 13
_diffrn_reflns_limit_h_min -12
_diffrn_reflns_limit_k_max 16
_diffrn_reflns_limit_k_min -16
_diffrn_reflns_limit_l_max 17
_diffrn_reflns_limit_l_min -17
_diffrn_reflns_number 31186
_diffrn_reflns_point_group_measured_fraction_full 0.946
_diffrn_reflns_point_group_measured_fraction_max 0.960
_diffrn_reflns_theta_full 25.242
_diffrn_reflns_theta_max 29.126
_diffrn_reflns_theta_min 2.295
_diffrn_source_current 1.0
_diffrn_source_power 0.05
_diffrn_source_voltage 50.0
_diffrn_standards_number 0
_exptl_absorpt_coefficient_mu 5.207
_exptl_absorpt_correction_T_max 0.3807
_exptl_absorpt_correction_T_min 0.2441
_exptl_absorpt_correction_type multi-scan
_exptl_absorpt_process_details
;
SADABS-2016/2 (Bruker,2016/2) was used for absorption correction.
wR2(int) was 0.1128 before and 0.0717 after correction.
The Ratio of minimum to maximum transmission is 0.6412.
The \l/2 correction factor is Not present.
;
_exptl_crystal_colour colourless
_exptl_crystal_colour_primary colourless
_exptl_crystal_density_diffrn 1.662
_exptl_crystal_description block
_exptl_crystal_F_000 708
_exptl_crystal_size_max 0.216
_exptl_crystal_size_mid 0.148
_exptl_crystal_size_min 0.127
_refine_diff_density_max 1.987
_refine_diff_density_min -1.631
_refine_diff_density_rms 0.146
_refine_ls_extinction_method none
_refine_ls_goodness_of_fit_ref 1.008
_refine_ls_hydrogen_treatment mixed
_refine_ls_matrix_type full
_refine_ls_number_parameters 365
_refine_ls_number_reflns 7405
_refine_ls_number_restraints 0
_refine_ls_restrained_S_all 1.008
_refine_ls_R_factor_all 0.0402
_refine_ls_R_factor_gt 0.0316
_refine_ls_shift/su_max 0.001
_refine_ls_shift/su_mean 0.000
_refine_ls_structure_factor_coef Fsqd
_refine_ls_weighting_details 'w=1/[\s^2^(Fo^2^)+(0.0200P)^2^+1.0000P] where P=(Fo^2^+2Fc^2^)/3'
_refine_ls_weighting_scheme calc
_refine_ls_wR_factor_gt 0.0635
_refine_ls_wR_factor_ref 0.0651
_reflns_Friedel_coverage 0.000
_reflns_number_gt 6346
_reflns_number_total 7405
_reflns_threshold_expression 'I > 2\s(I)'
_cod_data_source_file d2cc03328c2.cif
_cod_data_source_block ltm_auph_review_0m_a
_cod_original_cell_volume 1435.9(4)
_cod_database_code 7130500
_shelx_shelxl_version_number 2018/3
_shelx_space_group_comment
;
The symmetry employed for this shelxl refinement is uniquely defined
by the following loop, which should always be used as a source of
symmetry information in preference to the above space-group names.
They are only intended as comments.
;
_olex2_refinement_description
;
1.a Aromatic/amide H refined with riding coordinates:
 C3(H3), C4(H4), C5(H5), C6(H6), C8(H8), C9(H9), C10(H10), C11(H11), C12(H12),
 C14(H14), C15(H15), C16(H16), C17(H17), C18(H18), C20(H20), C21(H21), C22(H22),
  C23(H23), C24(H24), C26(H26), C27(H27), C28(H28), C29(H29), C30(H30),
 C33(H33), C34(H34), C35(H35), C36(H36), C37(H37)
;
_olex2_submission_special_instructions 'No special instructions were received'

loop_
_space_group_symop_operation_xyz
'x, y, z'
'-x, -y, -z'

loop_
_atom_site_label
_atom_site_type_symbol
_atom_site_fract_x
_atom_site_fract_y
_atom_site_fract_z
_atom_site_U_iso_or_equiv
_atom_site_adp_type
_atom_site_occupancy
_atom_site_site_symmetry_order
_atom_site_calc_flag
_atom_site_refinement_flags_posn
_atom_site_refinement_flags_adp
_atom_site_refinement_flags_occupancy
_atom_site_disorder_assembly
_atom_site_disorder_group
Au1 Au 0.53665(2) 0.25191(2) 0.54938(2) 0.01568(5) Uani 1 1 d . . . . .
P1 P 0.43457(10) 0.33073(7) 0.68310(6) 0.01402(17) Uani 1 1 d . . . . .
O1 O 0.7201(3) 0.3282(2) 0.7745(2) 0.0185(5) Uani 1 1 d . . . . .
H1 H 0.682(6) 0.291(4) 0.720(4) 0.035(13) Uiso 1 1 d . . . . .
C1 C 0.4276(4) 0.2523(3) 0.8072(3) 0.0155(7) Uani 1 1 d . . . . .
C2 C 0.5471(4) 0.2158(3) 0.8680(3) 0.0138(6) Uani 1 1 d . . . . .
C3 C 0.5239(4) 0.1524(3) 0.9578(3) 0.0179(7) Uani 1 1 d . . . . .
H3 H 0.603640 0.127870 0.999883 0.021 Uiso 1 1 calc R U . . .
C4 C 0.3888(4) 0.1245(3) 0.9872(3) 0.0178(7) Uani 1 1 d . . . . .
H4 H 0.376642 0.080248 1.047492 0.021 Uiso 1 1 calc R U . . .
C5 C 0.2715(4) 0.1613(3) 0.9282(3) 0.0193(7) Uani 1 1 d . . . . .
H5 H 0.178401 0.143097 0.947832 0.023 Uiso 1 1 calc R U . . .
C6 C 0.2925(4) 0.2255(3) 0.8397(3) 0.0168(7) Uani 1 1 d . . . . .
H6 H 0.212330 0.251833 0.800033 0.020 Uiso 1 1 calc R U . . .
C7 C 0.8032(4) 0.2760(3) 0.9497(3) 0.0179(7) Uani 1 1 d . . . . .
C8 C 0.8082(4) 0.3838(3) 0.9877(3) 0.0229(8) Uani 1 1 d . . . . .
H8 H 0.748472 0.430127 0.949685 0.028 Uiso 1 1 calc R U . . .
C9 C 0.9001(5) 0.4234(4) 1.0808(3) 0.0305(9) Uani 1 1 d . . . . .
H9 H 0.901777 0.496372 1.106948 0.037 Uiso 1 1 calc R U . . .
C10 C 0.9885(5) 0.3581(4) 1.1355(3) 0.0349(11) Uani 1 1 d . . . . .
H10 H 1.053800 0.386698 1.197578 0.042 Uiso 1 1 calc R U . . .
C11 C 0.9829(4) 0.2514(4) 1.1005(3) 0.0294(9) Uani 1 1 d . . . . .
H11 H 1.042369 0.205769 1.139837 0.035 Uiso 1 1 calc R U . . .
C12 C 0.8908(4) 0.2098(3) 1.0081(3) 0.0235(8) Uani 1 1 d . . . . .
H12 H 0.887399 0.135803 0.984557 0.028 Uiso 1 1 calc R U . . .
C13 C 0.7489(4) 0.1385(3) 0.7897(3) 0.0152(7) Uani 1 1 d . . . . .
C14 C 0.6585(4) 0.0404(3) 0.7620(3) 0.0176(7) Uani 1 1 d . . . . .
H14 H 0.562957 0.032072 0.778098 0.021 Uiso 1 1 calc R U . . .
C15 C 0.7075(4) -0.0453(3) 0.7111(3) 0.0215(8) Uani 1 1 d . . . . .
H15 H 0.644727 -0.111584 0.691623 0.026 Uiso 1 1 calc R U . . .
C16 C 0.8460(4) -0.0349(3) 0.6886(3) 0.0216(8) Uani 1 1 d . . . . .
H16 H 0.879422 -0.094650 0.655642 0.026 Uiso 1 1 calc R U . . .
C17 C 0.9373(4) 0.0626(3) 0.7139(3) 0.0233(8) Uani 1 1 d . . . . .
H17 H 1.032636 0.070319 0.697428 0.028 Uiso 1 1 calc R U . . .
C18 C 0.8883(4) 0.1485(3) 0.7632(3) 0.0213(8) Uani 1 1 d . . . . .
H18 H 0.950410 0.215574 0.779532 0.026 Uiso 1 1 calc R U . . .
C19 C 0.5126(4) 0.4688(3) 0.7304(2) 0.0139(6) Uani 1 1 d . . . . .
C20 C 0.4936(4) 0.5102(3) 0.8326(3) 0.0182(7) Uani 1 1 d . . . . .
H20 H 0.437272 0.466790 0.877284 0.022 Uiso 1 1 calc R U . . .
C21 C 0.5578(4) 0.6151(3) 0.8678(3) 0.0203(7) Uani 1 1 d . . . . .
H21 H 0.544607 0.643725 0.936556 0.024 Uiso 1 1 calc R U . . .
C22 C 0.6406(4) 0.6780(3) 0.8033(3) 0.0216(8) Uani 1 1 d . . . . .
H22 H 0.685464 0.749242 0.828421 0.026 Uiso 1 1 calc R U . . .
C23 C 0.6587(4) 0.6375(3) 0.7016(3) 0.0211(8) Uani 1 1 d . . . . .
H23 H 0.714587 0.681429 0.657085 0.025 Uiso 1 1 calc R U . . .
C24 C 0.5953(4) 0.5333(3) 0.6656(3) 0.0196(7) Uani 1 1 d . . . . .
H24 H 0.608094 0.505685 0.596418 0.024 Uiso 1 1 calc R U . . .
C25 C 0.2477(4) 0.3422(3) 0.6331(3) 0.0164(7) Uani 1 1 d . . . . .
C26 C 0.1773(4) 0.4274(3) 0.6665(3) 0.0199(7) Uani 1 1 d . . . . .
H26 H 0.227613 0.482612 0.717410 0.024 Uiso 1 1 calc R U . . .
C27 C 0.0365(4) 0.4311(3) 0.6260(3) 0.0246(8) Uani 1 1 d . . . . .
H27 H -0.009312 0.489065 0.649524 0.030 Uiso 1 1 calc R U . . .
C28 C -0.0404(4) 0.3522(3) 0.5516(3) 0.0255(8) Uani 1 1 d . . . . .
H28 H -0.138056 0.355613 0.524506 0.031 Uiso 1 1 calc R U . . .
C29 C 0.0280(4) 0.2679(3) 0.5173(3) 0.0241(8) Uani 1 1 d . . . . .
H29 H -0.023231 0.213185 0.466323 0.029 Uiso 1 1 calc R U . . .
C30 C 0.1683(4) 0.2635(3) 0.5567(3) 0.0196(7) Uani 1 1 d . . . . .
H30 H 0.213543 0.205761 0.531879 0.023 Uiso 1 1 calc R U . . .
C31 C 0.7026(4) 0.2378(3) 0.8443(3) 0.0151(7) Uani 1 1 d . . . . .
C32 C 0.6277(4) 0.1831(3) 0.4305(3) 0.0175(7) Uani 1 1 d . . . . .
C33 C 0.6589(4) 0.0763(3) 0.4341(3) 0.0193(7) Uani 1 1 d . . . . .
H33 H 0.639980 0.034368 0.494784 0.023 Uiso 1 1 calc R U . . .
C34 C 0.7173(4) 0.0297(3) 0.3504(3) 0.0228(8) Uani 1 1 d . . . . .
H34 H 0.739793 -0.042632 0.355506 0.027 Uiso 1 1 calc R U . . .
C35 C 0.7424(5) 0.0885(3) 0.2603(3) 0.0257(8) Uani 1 1 d . . . . .
H35 H 0.779509 0.056027 0.202450 0.031 Uiso 1 1 calc R U . . .
C36 C 0.7130(4) 0.1958(3) 0.2548(3) 0.0226(8) Uani 1 1 d . . . . .
H36 H 0.730582 0.236861 0.193337 0.027 Uiso 1 1 calc R U . . .
C37 C 0.6580(4) 0.2424(3) 0.3395(3) 0.0188(7) Uani 1 1 d . . . . .
H37 H 0.640366 0.316097 0.335775 0.023 Uiso 1 1 calc R U . . .

loop_
_atom_site_aniso_label
_atom_site_aniso_U_11
_atom_site_aniso_U_22
_atom_site_aniso_U_33
_atom_site_aniso_U_23
_atom_site_aniso_U_13
_atom_site_aniso_U_12
Au1 0.01353(7) 0.02008(7) 0.01294(6) -0.00253(4) 0.00190(4) 0.00122(5)
P1 0.0125(5) 0.0165(4) 0.0126(4) -0.0007(3) 0.0016(3) 0.0011(3)
O1 0.0204(15) 0.0180(13) 0.0171(12) 0.0029(10) 0.0033(10) 0.0018(11)
C1 0.0190(19) 0.0133(16) 0.0143(14) -0.0022(12) 0.0041(13) 0.0017(14)
C2 0.0115(17) 0.0137(16) 0.0160(14) -0.0029(12) 0.0024(13) 0.0015(13)
C3 0.0177(19) 0.0187(17) 0.0182(15) 0.0015(13) 0.0033(14) 0.0045(14)
C4 0.021(2) 0.0162(17) 0.0155(15) -0.0031(12) 0.0043(14) -0.0013(14)
C5 0.0131(18) 0.0225(18) 0.0225(16) -0.0019(14) 0.0062(14) -0.0001(14)
C6 0.0129(18) 0.0186(17) 0.0183(15) -0.0025(13) 0.0018(13) 0.0016(14)
C7 0.0077(17) 0.0281(19) 0.0172(15) -0.0014(14) 0.0014(13) 0.0009(14)
C8 0.018(2) 0.025(2) 0.0235(17) -0.0053(15) 0.0015(15) -0.0015(16)
C9 0.023(2) 0.039(2) 0.0254(19) -0.0136(17) 0.0028(16) -0.0076(18)
C10 0.017(2) 0.062(3) 0.0218(18) -0.0134(19) 0.0004(16) -0.004(2)
C11 0.017(2) 0.056(3) 0.0147(16) 0.0018(17) -0.0015(14) 0.0089(19)
C12 0.019(2) 0.034(2) 0.0187(16) -0.0001(15) 0.0037(15) 0.0056(17)
C13 0.0156(18) 0.0165(17) 0.0139(14) 0.0023(12) 0.0025(13) 0.0026(14)
C14 0.0130(18) 0.0221(18) 0.0173(15) 0.0022(13) 0.0006(13) 0.0021(14)
C15 0.026(2) 0.0168(18) 0.0188(16) -0.0016(13) -0.0025(15) 0.0004(15)
C16 0.025(2) 0.0198(18) 0.0222(17) -0.0024(14) 0.0031(15) 0.0100(16)
C17 0.016(2) 0.030(2) 0.0263(18) -0.0010(15) 0.0073(15) 0.0070(16)
C18 0.0162(19) 0.0253(19) 0.0217(16) -0.0034(14) 0.0049(14) -0.0009(15)
C19 0.0081(16) 0.0181(17) 0.0136(14) -0.0008(12) -0.0025(12) -0.0003(13)
C20 0.0169(19) 0.0215(18) 0.0165(15) 0.0013(13) 0.0016(14) 0.0046(15)
C21 0.021(2) 0.0201(18) 0.0190(16) -0.0026(13) -0.0015(14) 0.0048(15)
C22 0.019(2) 0.0158(17) 0.0284(18) 0.0004(14) -0.0022(15) 0.0015(15)
C23 0.0134(19) 0.0216(19) 0.0280(18) 0.0065(15) 0.0018(15) 0.0014(15)
C24 0.020(2) 0.0224(19) 0.0162(15) 0.0009(13) 0.0018(14) 0.0043(15)
C25 0.0148(18) 0.0184(17) 0.0159(15) 0.0036(13) 0.0005(13) 0.0028(14)
C26 0.0171(19) 0.0229(19) 0.0183(16) -0.0018(13) -0.0005(14) 0.0010(15)
C27 0.018(2) 0.027(2) 0.0292(19) -0.0012(15) 0.0005(16) 0.0066(16)
C28 0.017(2) 0.033(2) 0.0257(18) 0.0045(16) 0.0007(15) 0.0021(17)
C29 0.021(2) 0.029(2) 0.0181(16) -0.0045(14) -0.0027(15) -0.0012(17)
C30 0.019(2) 0.0205(18) 0.0181(16) 0.0001(13) 0.0009(14) 0.0009(15)
C31 0.0157(18) 0.0149(16) 0.0145(14) 0.0020(12) 0.0025(13) 0.0014(14)
C32 0.0144(18) 0.0233(18) 0.0149(15) -0.0005(13) 0.0010(13) 0.0039(14)
C33 0.0149(19) 0.0224(18) 0.0206(16) 0.0015(14) 0.0039(14) 0.0007(15)
C34 0.016(2) 0.0213(19) 0.0306(19) -0.0030(15) 0.0027(15) 0.0033(15)
C35 0.023(2) 0.033(2) 0.0208(17) -0.0062(15) 0.0029(15) 0.0063(17)
C36 0.019(2) 0.032(2) 0.0168(16) -0.0004(14) 0.0041(14) 0.0030(16)
C37 0.0123(18) 0.0235(19) 0.0205(16) 0.0001(14) -0.0001(14) 0.0047(15)

loop_
_atom_type_symbol
_atom_type_description
_atom_type_scat_dispersion_real
_atom_type_scat_dispersion_imag
_atom_type_scat_source
C C 0.0033 0.0016 'International Tables Vol C Tables 4.2.6.8 and 6.1.1.4'
H H 0.0000 0.0000 'International Tables Vol C Tables 4.2.6.8 and 6.1.1.4'
Au Au -2.0133 8.8022 'International Tables Vol C Tables 4.2.6.8 and 6.1.1.4'
O O 0.0106 0.0060 'International Tables Vol C Tables 4.2.6.8 and 6.1.1.4'
P P 0.1023 0.0942 'International Tables Vol C Tables 4.2.6.8 and 6.1.1.4'

loop_
_geom_angle_atom_site_label_1
_geom_angle_atom_site_label_2
_geom_angle_atom_site_label_3
_geom_angle
_geom_angle_site_symmetry_1
_geom_angle_site_symmetry_3
_geom_angle_publ_flag
P1 Au1 H1 63.5(11) . . ?
C32 Au1 P1 179.61(11) . . ?
C32 Au1 H1 116.5(11) . . ?
C1 P1 Au1 115.01(11) . . ?
C19 P1 Au1 116.80(11) . . ?
C19 P1 C1 105.22(15) . . ?
C19 P1 C25 104.07(16) . . ?
C25 P1 Au1 109.78(11) . . ?
C25 P1 C1 104.77(16) . . ?
C31 O1 H1 93(3) . . ?
C2 C1 P1 124.5(3) . . ?
C6 C1 P1 116.6(3) . . ?
C6 C1 C2 118.9(3) . . ?
C1 C2 C31 125.8(3) . . ?
C3 C2 C1 118.0(3) . . ?
C3 C2 C31 116.2(3) . . ?
C2 C3 H3 118.8 . . ?
C4 C3 C2 122.3(3) . . ?
C4 C3 H3 118.8 . . ?
C3 C4 H4 120.1 . . ?
C3 C4 C5 119.7(3) . . ?
C5 C4 H4 120.1 . . ?
C4 C5 H5 120.6 . . ?
C4 C5 C6 118.9(3) . . ?
C6 C5 H5 120.6 . . ?
C1 C6 H6 118.9 . . ?
C5 C6 C1 122.2(3) . . ?
C5 C6 H6 118.9 . . ?
C8 C7 C31 117.8(3) . . ?
C12 C7 C8 118.5(3) . . ?
C12 C7 C31 123.7(3) . . ?
C7 C8 H8 119.9 . . ?
C9 C8 C7 120.2(4) . . ?
C9 C8 H8 119.9 . . ?
C8 C9 H9 119.7 . . ?
C10 C9 C8 120.5(4) . . ?
C10 C9 H9 119.7 . . ?
C9 C10 H10 120.0 . . ?
C9 C10 C11 120.0(4) . . ?
C11 C10 H10 120.0 . . ?
C10 C11 H11 119.8 . . ?
C10 C11 C12 120.4(4) . . ?
C12 C11 H11 119.8 . . ?
C7 C12 H12 119.8 . . ?
C11 C12 C7 120.3(4) . . ?
C11 C12 H12 119.8 . . ?
C14 C13 C18 118.3(3) . . ?
C14 C13 C31 123.6(3) . . ?
C18 C13 C31 118.1(3) . . ?
C13 C14 H14 119.9 . . ?
C15 C14 C13 120.3(3) . . ?
C15 C14 H14 119.9 . . ?
C14 C15 H15 119.8 . . ?
C16 C15 C14 120.5(3) . . ?
C16 C15 H15 119.8 . . ?
C15 C16 H16 119.9 . . ?
C15 C16 C17 120.2(3) . . ?
C17 C16 H16 119.9 . . ?
C16 C17 H17 120.3 . . ?
C18 C17 C16 119.5(3) . . ?
C18 C17 H17 120.3 . . ?
C13 C18 H18 119.4 . . ?
C17 C18 C13 121.3(3) . . ?
C17 C18 H18 119.4 . . ?
C20 C19 P1 120.9(3) . . ?
C24 C19 P1 119.5(2) . . ?
C24 C19 C20 119.6(3) . . ?
C19 C20 H20 120.2 . . ?
C21 C20 C19 119.6(3) . . ?
C21 C20 H20 120.2 . . ?
C20 C21 H21 119.9 . . ?
C22 C21 C20 120.3(3) . . ?
C22 C21 H21 119.9 . . ?
C21 C22 H22 119.9 . . ?
C21 C22 C23 120.3(3) . . ?
C23 C22 H22 119.9 . . ?
C22 C23 H23 120.0 . . ?
C24 C23 C22 120.0(3) . . ?
C24 C23 H23 120.0 . . ?
C19 C24 H24 119.9 . . ?
C23 C24 C19 120.2(3) . . ?
C23 C24 H24 119.9 . . ?
C26 C25 P1 123.3(3) . . ?
C30 C25 P1 119.4(3) . . ?
C30 C25 C26 117.4(3) . . ?
C25 C26 H26 119.8 . . ?
C27 C26 C25 120.3(3) . . ?
C27 C26 H26 119.8 . . ?
C26 C27 H27 119.2 . . ?
C26 C27 C28 121.5(4) . . ?
C28 C27 H27 119.2 . . ?
C27 C28 H28 120.6 . . ?
C27 C28 C29 118.8(4) . . ?
C29 C28 H28 120.6 . . ?
C28 C29 H29 119.8 . . ?
C30 C29 C28 120.3(4) . . ?
C30 C29 H29 119.8 . . ?
C25 C30 H30 119.2 . . ?
C29 C30 C25 121.7(3) . . ?
C29 C30 H30 119.2 . . ?
O1 C31 C2 110.4(3) . . ?
O1 C31 C7 104.4(3) . . ?
O1 C31 C13 108.2(2) . . ?
C7 C31 C2 109.5(3) . . ?
C7 C31 C13 111.5(3) . . ?
C13 C31 C2 112.6(3) . . ?
C33 C32 Au1 122.3(3) . . ?
C33 C32 C37 117.4(3) . . ?
C37 C32 Au1 120.3(3) . . ?
C32 C33 H33 119.3 . . ?
C32 C33 C34 121.4(3) . . ?
C34 C33 H33 119.3 . . ?
C33 C34 H34 119.9 . . ?
C35 C34 C33 120.2(4) . . ?
C35 C34 H34 119.9 . . ?
C34 C35 H35 120.2 . . ?
C34 C35 C36 119.6(3) . . ?
C36 C35 H35 120.2 . . ?
C35 C36 H36 120.1 . . ?
C37 C36 C35 119.8(3) . . ?
C37 C36 H36 120.1 . . ?
C32 C37 H37 119.3 . . ?
C36 C37 C32 121.5(3) . . ?
C36 C37 H37 119.3 . . ?

loop_
_geom_bond_atom_site_label_1
_geom_bond_atom_site_label_2
_geom_bond_distance
_geom_bond_site_symmetry_2
_geom_bond_publ_flag
Au1 P1 2.3035(9) . ?
Au1 H1 2.37(5) . ?
Au1 C32 2.042(3) . ?
P1 C1 1.848(3) . ?
P1 C19 1.816(3) . ?
P1 C25 1.826(4) . ?
O1 H1 0.82(5) . ?
O1 C31 1.438(4) . ?
C1 C2 1.410(5) . ?
C1 C6 1.399(5) . ?
C2 C3 1.406(5) . ?
C2 C31 1.537(5) . ?
C3 H3 0.9500 . ?
C3 C4 1.385(5) . ?
C4 H4 0.9500 . ?
C4 C5 1.385(5) . ?
C5 H5 0.9500 . ?
C5 C6 1.394(5) . ?
C6 H6 0.9500 . ?
C7 C8 1.398(5) . ?
C7 C12 1.392(5) . ?
C7 C31 1.536(5) . ?
C8 H8 0.9500 . ?
C8 C9 1.386(5) . ?
C9 H9 0.9500 . ?
C9 C10 1.369(6) . ?
C10 H10 0.9500 . ?
C10 C11 1.372(6) . ?
C11 H11 0.9500 . ?
C11 C12 1.388(5) . ?
C12 H12 0.9500 . ?
C13 C14 1.393(5) . ?
C13 C18 1.400(5) . ?
C13 C31 1.537(5) . ?
C14 H14 0.9500 . ?
C14 C15 1.391(5) . ?
C15 H15 0.9500 . ?
C15 C16 1.374(5) . ?
C16 H16 0.9500 . ?
C16 C17 1.388(5) . ?
C17 H17 0.9500 . ?
C17 C18 1.382(5) . ?
C18 H18 0.9500 . ?
C19 C20 1.405(4) . ?
C19 C24 1.393(5) . ?
C20 H20 0.9500 . ?
C20 C21 1.389(5) . ?
C21 H21 0.9500 . ?
C21 C22 1.380(5) . ?
C22 H22 0.9500 . ?
C22 C23 1.393(5) . ?
C23 H23 0.9500 . ?
C23 C24 1.381(5) . ?
C24 H24 0.9500 . ?
C25 C26 1.409(5) . ?
C25 C30 1.407(5) . ?
C26 H26 0.9500 . ?
C26 C27 1.370(5) . ?
C27 H27 0.9500 . ?
C27 C28 1.385(5) . ?
C28 H28 0.9500 . ?
C28 C29 1.392(5) . ?
C29 H29 0.9500 . ?
C29 C30 1.365(5) . ?
C30 H30 0.9500 . ?
C32 C33 1.393(5) . ?
C32 C37 1.407(5) . ?
C33 H33 0.9500 . ?
C33 C34 1.396(5) . ?
C34 H34 0.9500 . ?
C34 C35 1.382(5) . ?
C35 H35 0.9500 . ?
C35 C36 1.395(5) . ?
C36 H36 0.9500 . ?
C36 C37 1.388(5) . ?
C37 H37 0.9500 . ?

loop_
_geom_torsion_atom_site_label_1
_geom_torsion_atom_site_label_2
_geom_torsion_atom_site_label_3
_geom_torsion_atom_site_label_4
_geom_torsion
_geom_torsion_site_symmetry_1
_geom_torsion_site_symmetry_2
_geom_torsion_site_symmetry_3
_geom_torsion_site_symmetry_4
_geom_torsion_publ_flag
Au1 P1 C1 C2 53.7(3) . . . . ?
Au1 P1 C1 C6 -124.3(2) . . . . ?
Au1 P1 C19 C20 -158.4(2) . . . . ?
Au1 P1 C19 C24 20.0(3) . . . . ?
Au1 P1 C25 C26 -147.9(3) . . . . ?
Au1 P1 C25 C30 31.5(3) . . . . ?
Au1 C32 C33 C34 178.1(3) . . . . ?
Au1 C32 C37 C36 -176.7(3) . . . . ?
P1 C1 C2 C3 -177.0(2) . . . . ?
P1 C1 C2 C31 2.2(5) . . . . ?
P1 C1 C6 C5 176.3(3) . . . . ?
P1 C19 C20 C21 178.3(3) . . . . ?
P1 C19 C24 C23 -178.2(3) . . . . ?
P1 C25 C26 C27 -179.8(3) . . . . ?
P1 C25 C30 C29 179.5(3) . . . . ?
C1 P1 C19 C20 -29.5(3) . . . . ?
C1 P1 C19 C24 148.9(3) . . . . ?
C1 P1 C25 C26 88.1(3) . . . . ?
C1 P1 C25 C30 -92.5(3) . . . . ?
C1 C2 C3 C4 0.6(5) . . . . ?
C1 C2 C31 O1 18.5(4) . . . . ?
C1 C2 C31 C7 132.9(3) . . . . ?
C1 C2 C31 C13 -102.5(4) . . . . ?
C2 C1 C6 C5 -1.8(5) . . . . ?
C2 C3 C4 C5 -1.3(5) . . . . ?
C3 C2 C31 O1 -162.3(3) . . . . ?
C3 C2 C31 C7 -47.9(4) . . . . ?
C3 C2 C31 C13 76.8(4) . . . . ?
C3 C4 C5 C6 0.4(5) . . . . ?
C4 C5 C6 C1 1.1(5) . . . . ?
C6 C1 C2 C3 0.9(5) . . . . ?
C6 C1 C2 C31 -179.9(3) . . . . ?
C7 C8 C9 C10 1.1(6) . . . . ?
C8 C7 C12 C11 -1.4(5) . . . . ?
C8 C7 C31 O1 41.3(4) . . . . ?
C8 C7 C31 C2 -76.9(4) . . . . ?
C8 C7 C31 C13 157.8(3) . . . . ?
C8 C9 C10 C11 -2.4(6) . . . . ?
C9 C10 C11 C12 1.8(6) . . . . ?
C10 C11 C12 C7 0.1(6) . . . . ?
C12 C7 C8 C9 0.8(5) . . . . ?
C12 C7 C31 O1 -137.7(3) . . . . ?
C12 C7 C31 C2 104.1(4) . . . . ?
C12 C7 C31 C13 -21.2(5) . . . . ?
C13 C14 C15 C16 0.8(5) . . . . ?
C14 C13 C18 C17 -1.9(5) . . . . ?
C14 C13 C31 O1 -120.6(3) . . . . ?
C14 C13 C31 C2 1.6(4) . . . . ?
C14 C13 C31 C7 125.2(3) . . . . ?
C14 C15 C16 C17 -1.8(5) . . . . ?
C15 C16 C17 C18 0.9(6) . . . . ?
C16 C17 C18 C13 0.9(6) . . . . ?
C18 C13 C14 C15 1.0(5) . . . . ?
C18 C13 C31 O1 57.3(4) . . . . ?
C18 C13 C31 C2 179.6(3) . . . . ?
C18 C13 C31 C7 -56.9(4) . . . . ?
C19 P1 C1 C2 -76.3(3) . . . . ?
C19 P1 C1 C6 105.7(3) . . . . ?
C19 P1 C25 C26 -22.1(3) . . . . ?
C19 P1 C25 C30 157.3(3) . . . . ?
C19 C20 C21 C22 -0.5(5) . . . . ?
C20 C19 C24 C23 0.2(5) . . . . ?
C20 C21 C22 C23 1.0(6) . . . . ?
C21 C22 C23 C24 -0.9(6) . . . . ?
C22 C23 C24 C19 0.3(6) . . . . ?
C24 C19 C20 C21 -0.1(5) . . . . ?
C25 P1 C1 C2 174.3(3) . . . . ?
C25 P1 C1 C6 -3.7(3) . . . . ?
C25 P1 C19 C20 80.5(3) . . . . ?
C25 P1 C19 C24 -101.2(3) . . . . ?
C25 C26 C27 C28 -0.1(6) . . . . ?
C26 C25 C30 C29 -1.0(5) . . . . ?
C26 C27 C28 C29 -0.3(6) . . . . ?
C27 C28 C29 C30 0.0(6) . . . . ?
C28 C29 C30 C25 0.6(6) . . . . ?
C30 C25 C26 C27 0.7(5) . . . . ?
C31 C2 C3 C4 -178.7(3) . . . . ?
C31 C7 C8 C9 -178.2(3) . . . . ?
C31 C7 C12 C11 177.6(3) . . . . ?
C31 C13 C14 C15 178.9(3) . . . . ?
C31 C13 C18 C17 -179.9(3) . . . . ?
C32 C33 C34 C35 -1.5(6) . . . . ?
C33 C32 C37 C36 1.8(5) . . . . ?
C33 C34 C35 C36 1.9(6) . . . . ?
C34 C35 C36 C37 -0.4(6) . . . . ?
C35 C36 C37 C32 -1.5(6) . . . . ?
C37 C32 C33 C34 -0.3(5) . . . . ?
